data_7122730
loop_
_publ_author_name
'Zhang, Cai-Yan'
'Cao, Ke'
'Xu, Tao-Tao'
'Wu, Ji'
'Jiang, Lin-Hai'
'Yang, Junxiao'

_publ_section_title
;
 A facile approach for synthesis of nido-carborane fused oxazoles via one
 pot deboronation/cyclization of 9-amide-o-carboranes
;
_journal_name_full 'Chemical Communications'
_journal_paper_doi 10.1039/C8CC07728B
_journal_year 2018
_chemical_formula_moiety 'C11 H20 B9 N O'
_chemical_formula_sum 'C11 H20 B9 N O'
_chemical_formula_weight 279.57
_space_group_crystal_system monoclinic
_space_group_IT_number 15
_space_group_name_Hall '-I 2ya'
_space_group_name_H-M_alt 'I 1 2/a 1'
_symmetry_space_group_name_Hall '-I 2ya'
_symmetry_space_group_name_H-M 'I 1 2/a 1'
_atom_sites_solution_hydrogens mixed
_atom_sites_solution_primary direct
_audit_creation_date 2018-05-30
_audit_creation_method
;
Olex2 1.2
(compiled 2018.05.18 svn.r3508 for OlexSys, GUI svn.r5497)
;
_audit_update_record
;
2018-07-02 deposited with the CCDC.
2018-12-12 downloaded from the CCDC.
;
_cell_angle_alpha 90
_cell_angle_beta 92.738(6)
_cell_angle_gamma 90
_cell_formula_units_Z 8
_cell_length_a 19.0490(13)
_cell_length_b 10.6495(7)
_cell_length_c 16.0380(9)
_cell_measurement_reflns_used 1742
_cell_measurement_temperature 295.62(10)
_cell_measurement_theta_max 26.4690
_cell_measurement_theta_min 3.2990
_cell_volume 3249.8(4)
_computing_cell_refinement
;
CrysAlisPro, Agilent Technologies,
Version 1.171.36.28 (release 01-02-2013 CrysAlis171 .NET)
(compiled Feb  1 2013,16:14:44)
;
_computing_data_collection
;
CrysAlisPro, Agilent Technologies,
Version 1.171.36.28 (release 01-02-2013 CrysAlis171 .NET)
(compiled Feb  1 2013,16:14:44)
;
_computing_data_reduction
;
CrysAlisPro, Agilent Technologies,
Version 1.171.36.28 (release 01-02-2013 CrysAlis171 .NET)
(compiled Feb  1 2013,16:14:44)
;
_computing_molecular_graphics 'Olex2 (Dolomanov et al., 2009)'
_computing_publication_material 'Olex2 (Dolomanov et al., 2009)'
_computing_structure_refinement 'ShelXL (Sheldrick, 2015)'
_computing_structure_solution 'ShelXS (Sheldrick, 2008)'
_diffrn_ambient_temperature 295.62(10)
_diffrn_detector_area_resol_mean 16.0733
_diffrn_measured_fraction_theta_full 0.998
_diffrn_measured_fraction_theta_max 0.998
_diffrn_measurement_details
;
#__ type_ start__ end____ width___ exp.time_
  1 omega   46.00  116.00   1.0000    8.0000
omega____ theta____ kappa____ phi______ frames
    -       26.9327  178.0000   30.0000 70

#__ type_ start__ end____ width___ exp.time_
  2 omega   35.00   61.00   1.0000    8.0000
omega____ theta____ kappa____ phi______ frames
    -       26.9327 -178.0000  -30.0000 26

#__ type_ start__ end____ width___ exp.time_
  3 omega   18.00   74.00   1.0000    8.0000
omega____ theta____ kappa____ phi______ frames
    -       26.9327  -99.0000   60.0000 56

#__ type_ start__ end____ width___ exp.time_
  4 omega  -36.00   92.00   1.0000    8.0000
omega____ theta____ kappa____ phi______ frames
    -       26.9327   19.0000  150.0000 128
;
_diffrn_measurement_device_type 'SuperNova, Dual, Cu at zero, Eos'
_diffrn_measurement_method '\w scans'
_diffrn_orient_matrix_UB_11 0.0218887000
_diffrn_orient_matrix_UB_12 0.0539199000
_diffrn_orient_matrix_UB_13 0.0002088000
_diffrn_orient_matrix_UB_21 -0.0293100000
_diffrn_orient_matrix_UB_22 0.0384367000
_diffrn_orient_matrix_UB_23 0.0081549000
_diffrn_orient_matrix_UB_31 0.0071688000
_diffrn_orient_matrix_UB_32 -0.0074780000
_diffrn_orient_matrix_UB_33 0.0434944000
_diffrn_radiation_monochromator mirror
_diffrn_radiation_type MoK\a
_diffrn_radiation_wavelength 0.71073
_diffrn_reflns_av_R_equivalents 0.0337
_diffrn_reflns_av_unetI/netI 0.0483
_diffrn_reflns_Laue_measured_fraction_full 0.998
_diffrn_reflns_Laue_measured_fraction_max 0.998
_diffrn_reflns_limit_h_max 23
_diffrn_reflns_limit_h_min -15
_diffrn_reflns_limit_k_max 9
_diffrn_reflns_limit_k_min -13
_diffrn_reflns_limit_l_max 19
_diffrn_reflns_limit_l_min -16
_diffrn_reflns_number 6539
_diffrn_reflns_point_group_measured_fraction_full 0.998
_diffrn_reflns_point_group_measured_fraction_max 0.998
_diffrn_reflns_theta_full 25.242
_diffrn_reflns_theta_max 26.019
_diffrn_reflns_theta_min 3.319
_diffrn_source 'SuperNova (Mo) X-ray Source'
_exptl_absorpt_coefficient_mu 0.062
_exptl_absorpt_correction_T_max 1.00000
_exptl_absorpt_correction_T_min 0.85024
_exptl_absorpt_correction_type multi-scan
_exptl_absorpt_process_details
;
CrysAlisPro, Agilent Technologies,
Version 1.171.36.28 (release 01-02-2013 CrysAlis171 .NET)
(compiled Feb  1 2013,16:14:44)
Empirical absorption correction using spherical harmonics,
 implemented in SCALE3 ABSPACK scaling algorithm.
;
_exptl_crystal_colour 'clear light colourless'
_exptl_crystal_colour_lustre clear
_exptl_crystal_colour_modifier light
_exptl_crystal_colour_primary colourless
_exptl_crystal_density_diffrn 1.143
_exptl_crystal_description block
_exptl_crystal_F_000 1168
_exptl_crystal_size_max 0.21
_exptl_crystal_size_mid 0.15
_exptl_crystal_size_min 0.14
_refine_diff_density_max 0.187
_refine_diff_density_min -0.207
_refine_diff_density_rms 0.041
_refine_ls_extinction_method none
_refine_ls_goodness_of_fit_ref 1.070
_refine_ls_hydrogen_treatment mixed
_refine_ls_matrix_type full
_refine_ls_number_parameters 213
_refine_ls_number_reflns 3187
_refine_ls_number_restraints 0
_refine_ls_restrained_S_all 1.070
_refine_ls_R_factor_all 0.0978
_refine_ls_R_factor_gt 0.0670
_refine_ls_shift/su_max 0.000
_refine_ls_shift/su_mean 0.000
_refine_ls_structure_factor_coef Fsqd
_refine_ls_weighting_details 'w=1/[\s^2^(Fo^2^)+(0.0564P)^2^+2.8287P] where P=(Fo^2^+2Fc^2^)/3'
_refine_ls_weighting_scheme calc
_refine_ls_wR_factor_gt 0.1549
_refine_ls_wR_factor_ref 0.1767
_reflns_Friedel_coverage 0.000
_reflns_number_gt 2125
_reflns_number_total 3187
_reflns_threshold_expression 'I > 2\s(I)'
_cod_data_source_file c8cc07728b4.cif
_cod_data_source_block zcy199up
_cod_database_code 7122730
_shelx_shelxl_version_number 2014/7
_shelx_space_group_comment
;
The symmetry employed for this shelxl refinement is uniquely defined
by the following loop, which should always be used as a source of
symmetry information in preference to the above space-group names.
They are only intended as comments.
;
_reflns_odcompleteness_completeness 99.66
_reflns_odcompleteness_iscentric 1
_reflns_odcompleteness_theta 26.32
_olex2_refinement_description
;
1. Fixed Uiso
 At 1.2 times of:
  All B(H) groups, All C(H) groups, All N(H) groups
 At 1.5 times of:
  All C(H,H,H) groups
2.a Aromatic/amide H refined with riding coordinates:
 N1(H1), C16(H16), C17(H17), C18(H18), C19(H19), C20(H20)
2.b Idealised Me refined as rotating group:
 C12(H12A,H12B,H12C), C13(H13A,H13B,H13C)
2.c Boron cage BH refined with riding coordinates:
 B1(H1A), B2(H2), B3(H3), B4(H4), B5(H5)
;
_olex2_date_sample_data_collection 2018-05-10
_olex2_submission_special_instructions 'No special instructions were received'

loop_
_space_group_symop_operation_xyz
'x, y, z'
'-x+1/2, y, -z'
'x+1/2, y+1/2, z+1/2'
'-x+1, y+1/2, -z+1/2'
'-x, -y, -z'
'x-1/2, -y, z'
'-x+1/2, -y+1/2, -z+1/2'
'x, -y+1/2, z+1/2'

loop_
_atom_site_label
_atom_site_type_symbol
_atom_site_fract_x
_atom_site_fract_y
_atom_site_fract_z
_atom_site_U_iso_or_equiv
_atom_site_adp_type
_atom_site_occupancy
_atom_site_site_symmetry_order
_atom_site_calc_flag
_atom_site_refinement_flags_posn
O1 O 0.08667(8) 0.58908(16) 0.18086(9) 0.0508(5) Uani 1 1 d .
N1 N 0.05539(11) 0.76306(19) 0.24596(12) 0.0528(6) Uani 1 1 d .
H1 H 0.0603 0.8230 0.2817 0.063 Uiso 1 1 calc R
C7 C -0.06503(13) 0.7633(2) 0.03248(14) 0.0505(6) Uani 1 1 d .
C8 C -0.10409(12) 0.6330(2) 0.04388(14) 0.0488(6) Uani 1 1 d .
C12 C -0.07583(17) 0.8314(3) -0.05111(17) 0.0765(9) Uani 1 1 d .
H12A H -0.0558 0.7825 -0.0943 0.115 Uiso 1 1 calc GR
H12B H -0.0533 0.9119 -0.0477 0.115 Uiso 1 1 calc GR
H12C H -0.1252 0.8425 -0.0638 0.115 Uiso 1 1 calc GR
C13 C -0.15028(14) 0.5875(3) -0.03025(16) 0.0685(8) Uani 1 1 d .
H13A H -0.1872 0.6472 -0.0421 0.103 Uiso 1 1 calc GR
H13B H -0.1704 0.5077 -0.0172 0.103 Uiso 1 1 calc GR
H13C H -0.1223 0.5789 -0.0782 0.103 Uiso 1 1 calc GR
C14 C 0.10123(13) 0.6728(2) 0.23903(14) 0.0477(6) Uani 1 1 d .
C15 C 0.16656(13) 0.6568(2) 0.28969(14) 0.0488(6) Uani 1 1 d .
C16 C 0.20370(14) 0.5460(3) 0.28401(17) 0.0616(7) Uani 1 1 d .
H16 H 0.1874 0.4834 0.2477 0.074 Uiso 1 1 calc R
C17 C 0.26485(15) 0.5279(3) 0.3319(2) 0.0751(9) Uani 1 1 d .
H17 H 0.2896 0.4530 0.3282 0.090 Uiso 1 1 calc R
C18 C 0.28896(16) 0.6206(4) 0.38505(19) 0.0774(10) Uani 1 1 d .
H18 H 0.3297 0.6078 0.4183 0.093 Uiso 1 1 calc R
C19 C 0.25350(16) 0.7323(4) 0.38961(19) 0.0800(10) Uani 1 1 d .
H19 H 0.2710 0.7956 0.4247 0.096 Uiso 1 1 calc R
C20 C 0.19169(15) 0.7513(3) 0.34224(16) 0.0661(8) Uani 1 1 d .
H20 H 0.1674 0.8267 0.3457 0.079 Uiso 1 1 calc R
B1 B -0.09941(16) 0.7490(3) 0.19743(18) 0.0536(8) Uani 1 1 d .
H1A H -0.1236 0.7859 0.2533 0.064 Uiso 1 1 calc R
B2 B -0.06160(16) 0.8511(3) 0.12440(18) 0.0536(8) Uani 1 1 d .
H2 H -0.0635 0.9537 0.1320 0.064 Uiso 1 1 calc R
B3 B -0.13611(16) 0.7631(3) 0.09424(18) 0.0531(8) Uani 1 1 d .
H3 H -0.1865 0.8102 0.0789 0.064 Uiso 1 1 calc R
B4 B -0.13296(16) 0.6157(3) 0.14264(18) 0.0541(7) Uani 1 1 d .
H4 H -0.1814 0.5690 0.1610 0.065 Uiso 1 1 calc R
B5 B -0.05352(15) 0.6033(3) 0.19859(17) 0.0497(7) Uani 1 1 d .
H5 H -0.0493 0.5449 0.2552 0.060 Uiso 1 1 calc R
B6 B -0.00741(15) 0.7516(3) 0.18470(17) 0.0478(7) Uani 1 1 d .
B9 B -0.06109(16) 0.5326(3) 0.10051(18) 0.0504(7) Uani 1 1 d .
H9 H -0.0625(13) 0.432(2) 0.0877(14) 0.062(7) Uiso 1 1 d .
B10 B 0.01931(15) 0.6170(3) 0.13376(17) 0.0464(7) Uani 1 1 d .
H10 H 0.0209(15) 0.609(3) 0.0679(18) 0.087(9) Uiso 1 1 d .
B11 B 0.00980(16) 0.7674(3) 0.07884(18) 0.0517(7) Uani 1 1 d .
H11 H 0.0545(14) 0.819(3) 0.0586(16) 0.073(8) Uiso 1 1 d .

loop_
_atom_site_aniso_label
_atom_site_aniso_U_11
_atom_site_aniso_U_22
_atom_site_aniso_U_33
_atom_site_aniso_U_23
_atom_site_aniso_U_13
_atom_site_aniso_U_12
O1 0.0507(10) 0.0519(10) 0.0487(9) -0.0085(8) -0.0101(7) 0.0096(8)
N1 0.0584(13) 0.0472(12) 0.0514(12) -0.0103(10) -0.0126(10) 0.0066(10)
C7 0.0524(15) 0.0537(15) 0.0446(13) 0.0042(12) -0.0041(11) 0.0024(12)
C8 0.0461(14) 0.0520(15) 0.0474(13) -0.0087(12) -0.0053(11) 0.0026(12)
C12 0.081(2) 0.088(2) 0.0590(17) 0.0194(16) -0.0129(15) -0.0014(18)
C13 0.0577(17) 0.081(2) 0.0652(17) -0.0195(16) -0.0165(14) 0.0045(15)
C14 0.0518(15) 0.0460(14) 0.0447(13) -0.0007(11) -0.0045(11) -0.0004(12)
C15 0.0472(14) 0.0538(15) 0.0446(13) 0.0053(12) -0.0050(11) -0.0036(12)
C16 0.0533(16) 0.0567(17) 0.0731(17) 0.0066(14) -0.0134(13) -0.0008(13)
C17 0.0559(18) 0.072(2) 0.095(2) 0.0211(19) -0.0156(16) 0.0010(16)
C18 0.0541(18) 0.099(3) 0.076(2) 0.021(2) -0.0211(15) -0.0075(18)
C19 0.068(2) 0.099(3) 0.0703(19) -0.0103(18) -0.0217(16) -0.0201(19)
C20 0.0632(18) 0.072(2) 0.0616(16) -0.0091(15) -0.0109(14) -0.0007(15)
B1 0.0570(18) 0.0556(18) 0.0478(16) -0.0078(14) -0.0017(13) 0.0126(15)
B2 0.0583(18) 0.0444(16) 0.0566(17) -0.0047(14) -0.0132(14) 0.0073(14)
B3 0.0510(17) 0.0532(18) 0.0544(16) -0.0080(14) -0.0045(13) 0.0099(14)
B4 0.0515(18) 0.0567(19) 0.0545(16) -0.0028(14) 0.0058(13) -0.0002(15)
B5 0.0575(18) 0.0445(16) 0.0469(15) 0.0001(13) -0.0008(13) 0.0025(14)
B6 0.0532(17) 0.0428(15) 0.0463(15) -0.0058(13) -0.0101(12) 0.0041(13)
B9 0.0521(17) 0.0429(16) 0.0556(16) -0.0071(14) -0.0037(13) 0.0028(14)
B10 0.0470(16) 0.0488(16) 0.0428(14) -0.0060(13) -0.0054(12) 0.0086(13)
B11 0.0522(18) 0.0520(18) 0.0499(16) 0.0045(14) -0.0062(13) -0.0031(14)

loop_
_atom_type_symbol
_atom_type_description
_atom_type_scat_dispersion_real
_atom_type_scat_dispersion_imag
_atom_type_scat_source
C C 0.0033 0.0016 'International Tables Vol C Tables 4.2.6.8 and 6.1.1.4'
H H 0.0000 0.0000 'International Tables Vol C Tables 4.2.6.8 and 6.1.1.4'
B B 0.0013 0.0007 'International Tables Vol C Tables 4.2.6.8 and 6.1.1.4'
N N 0.0061 0.0033 'International Tables Vol C Tables 4.2.6.8 and 6.1.1.4'
O O 0.0106 0.0060 'International Tables Vol C Tables 4.2.6.8 and 6.1.1.4'

loop_
_geom_angle_atom_site_label_1
_geom_angle_atom_site_label_2
_geom_angle_atom_site_label_3
_geom_angle
C14 O1 B10 111.91(19)
C14 N1 H1 123.3
C14 N1 B6 113.3(2)
B6 N1 H1 123.3
C8 C7 B2 111.71(19)
C8 C7 B3 62.98(16)
C12 C7 C8 118.1(2)
C12 C7 B2 119.0(2)
C12 C7 B3 115.5(2)
C12 C7 B11 118.7(2)
B3 C7 B2 60.76(16)
B11 C7 C8 112.8(2)
B11 C7 B2 65.78(17)
B11 C7 B3 116.6(2)
C7 C8 B3 62.09(17)
C7 C8 B4 111.93(19)
C7 C8 B9 114.7(2)
C13 C8 C7 116.4(2)
C13 C8 B3 114.6(2)
C13 C8 B4 119.2(2)
C13 C8 B9 119.4(2)
B4 C8 B3 61.17(17)
B9 C8 B3 116.86(19)
B9 C8 B4 65.27(17)
C7 C12 H12A 109.5
C7 C12 H12B 109.5
C7 C12 H12C 109.5
H12A C12 H12B 109.5
H12A C12 H12C 109.5
H12B C12 H12C 109.5
C8 C13 H13A 109.5
C8 C13 H13B 109.5
C8 C13 H13C 109.5
H13A C13 H13B 109.5
H13A C13 H13C 109.5
H13B C13 H13C 109.5
O1 C14 C15 117.5(2)
N1 C14 O1 116.2(2)
N1 C14 C15 126.3(2)
C16 C15 C14 119.2(2)
C16 C15 C20 119.9(2)
C20 C15 C14 120.9(2)
C15 C16 H16 119.8
C17 C16 C15 120.3(3)
C17 C16 H16 119.8
C16 C17 H17 120.2
C18 C17 C16 119.7(3)
C18 C17 H17 120.2
C17 C18 H18 119.8
C17 C18 C19 120.5(3)
C19 C18 H18 119.8
C18 C19 H19 119.8
C18 C19 C20 120.3(3)
C20 C19 H19 119.8
C15 C20 C19 119.2(3)
C15 C20 H20 120.4
C19 C20 H20 120.4
B2 B1 H1A 121.2
B2 B1 B5 109.0(2)
B3 B1 H1A 124.7
B3 B1 B2 59.11(17)
B3 B1 B4 59.19(16)
B3 B1 B5 104.8(2)
B3 B1 B6 103.8(2)
B4 B1 H1A 122.3
B4 B1 B2 108.1(2)
B4 B1 B5 58.14(16)
B4 B1 B6 106.9(2)
B5 B1 H1A 121.8
B6 B1 H1A 122.9
B6 B1 B2 58.71(16)
B6 B1 B5 61.82(16)
C7 B2 B1 103.2(2)
C7 B2 H2 128.8
C7 B2 B3 58.79(16)
C7 B2 B11 52.63(15)
B1 B2 H2 121.3
B1 B2 B11 107.5(2)
B3 B2 B1 60.33(17)
B3 B2 H2 122.2
B3 B2 B11 103.9(2)
B6 B2 C7 98.06(19)
B6 B2 B1 60.60(17)
B6 B2 H2 124.4
B6 B2 B3 106.2(2)
B6 B2 B11 59.14(16)
B11 B2 H2 124.3
C7 B3 C8 54.93(15)
C7 B3 B1 104.6(2)
C7 B3 B2 60.45(17)
C7 B3 H3 125.1
C7 B3 B4 104.2(2)
C8 B3 B1 103.7(2)
C8 B3 B2 105.0(2)
C8 B3 H3 125.8
C8 B3 B4 58.91(16)
B1 B3 H3 123.2
B2 B3 B1 60.55(17)
B2 B3 H3 120.3
B2 B3 B4 110.3(2)
B4 B3 B1 60.44(17)
B4 B3 H3 121.2
C8 B4 B1 104.4(2)
C8 B4 B3 59.92(16)
C8 B4 H4 127.4
C8 B4 B5 100.2(2)
C8 B4 B9 54.42(15)
B1 B4 H4 121.1
B1 B4 B9 108.6(2)
B3 B4 B1 60.37(17)
B3 B4 H4 120.8
B3 B4 B9 106.6(2)
B5 B4 B1 61.17(17)
B5 B4 B3 108.0(2)
B5 B4 H4 123.4
B5 B4 B9 59.41(16)
B9 B4 H4 123.0
B1 B5 H5 121.2
B1 B5 B6 58.90(17)
B4 B5 B1 60.69(17)
B4 B5 H5 120.0
B4 B5 B6 106.5(2)
B4 B5 B9 62.07(17)
B4 B5 B10 112.2(2)
B6 B5 H5 125.0
B9 B5 B1 110.3(2)
B9 B5 H5 120.0
B9 B5 B6 106.4(2)
B9 B5 B10 62.70(17)
B10 B5 B1 108.5(2)
B10 B5 H5 120.1
B10 B5 B6 57.61(16)
N1 B6 B1 132.8(2)
N1 B6 B2 137.7(2)
N1 B6 B5 111.1(2)
N1 B6 B10 97.54(19)
N1 B6 B11 116.2(2)
B1 B6 B5 59.28(16)
B2 B6 B1 60.69(17)
B2 B6 B5 108.6(2)
B2 B6 B11 62.39(17)
B10 B6 B1 110.8(2)
B10 B6 B2 114.84(19)
B10 B6 B5 59.82(16)
B10 B6 B11 63.34(17)
B11 B6 B1 110.15(19)
B11 B6 B5 108.34(19)
C8 B9 B4 60.31(16)
C8 B9 B5 104.0(2)
C8 B9 H9 122.8(13)
C8 B9 B10 103.6(2)
B4 B9 H9 123.0(13)
B4 B9 B10 106.9(2)
B5 B9 B4 58.52(16)
B5 B9 H9 126.4(13)
B5 B9 B10 59.60(16)
B10 B9 H9 123.3(13)
O1 B10 B5 111.4(2)
O1 B10 B6 101.02(19)
O1 B10 B9 137.6(2)
O1 B10 H10 115.2(16)
O1 B10 B11 118.8(2)
B5 B10 B9 57.70(16)
B5 B10 H10 129.4(16)
B5 B10 B11 106.9(2)
B6 B10 B5 62.56(17)
B6 B10 B9 106.4(2)
B6 B10 H10 123.6(17)
B6 B10 B11 58.72(16)
B9 B10 H10 74.7(16)
B11 B10 B9 103.11(19)
B11 B10 H10 66.1(17)
C7 B11 B2 61.59(16)
C7 B11 B6 104.3(2)
C7 B11 B10 105.6(2)
C7 B11 H11 125.6(14)
B2 B11 B10 107.2(2)
B2 B11 H11 119.3(14)
B6 B11 B2 58.47(16)
B6 B11 B10 57.94(15)
B6 B11 H11 121.9(14)
B10 B11 H11 122.0(14)

loop_
_geom_bond_atom_site_label_1
_geom_bond_atom_site_label_2
_geom_bond_distance
O1 C14 1.311(3)
O1 B10 1.488(3)
N1 H1 0.8600
N1 C14 1.307(3)
N1 B6 1.516(3)
C7 C8 1.589(4)
C7 C12 1.530(3)
C7 B2 1.745(4)
C7 B3 1.715(4)
C7 B11 1.576(4)
C8 C13 1.524(3)
C8 B3 1.729(4)
C8 B4 1.711(4)
C8 B9 1.602(4)
C12 H12A 0.9600
C12 H12B 0.9600
C12 H12C 0.9600
C13 H13A 0.9600
C13 H13B 0.9600
C13 H13C 0.9600
C14 C15 1.463(3)
C15 C16 1.381(4)
C15 C20 1.383(4)
C16 H16 0.9300
C16 C17 1.378(4)
C17 H17 0.9300
C17 C18 1.369(4)
C18 H18 0.9300
C18 C19 1.371(5)
C19 H19 0.9300
C19 C20 1.385(4)
C20 H20 0.9300
B1 H1A 1.1000
B1 B2 1.776(4)
B1 B3 1.772(4)
B1 B4 1.773(4)
B1 B5 1.781(4)
B1 B6 1.774(4)
B2 H2 1.1000
B2 B3 1.750(4)
B2 B6 1.740(4)
B2 B11 1.809(4)
B3 H3 1.1000
B3 B4 1.751(4)
B4 H4 1.1000
B4 B5 1.727(4)
B4 B9 1.789(4)
B5 H5 1.1000
B5 B6 1.827(4)
B5 B9 1.743(4)
B5 B10 1.779(4)
B6 B10 1.738(4)
B6 B11 1.753(4)
B9 H9 1.09(3)
B9 B10 1.833(4)
B10 H10 1.06(3)
B10 B11 1.833(4)
B11 H11 1.08(3)

loop_
_geom_torsion_atom_site_label_1
_geom_torsion_atom_site_label_2
_geom_torsion_atom_site_label_3
_geom_torsion_atom_site_label_4
_geom_torsion
O1 C14 C15 C16 -10.5(3)
O1 C14 C15 C20 168.9(2)
O1 B10 B11 C7 177.1(2)
O1 B10 B11 B2 -118.4(2)
O1 B10 B11 B6 -85.5(2)
N1 C14 C15 C16 169.5(3)
N1 C14 C15 C20 -11.1(4)
N1 B6 B10 O1 1.5(2)
N1 B6 B10 B5 110.0(2)
N1 B6 B10 B9 148.8(2)
N1 B6 B10 B11 -115.6(2)
N1 B6 B11 C7 -175.2(2)
N1 B6 B11 B2 -132.3(3)
N1 B6 B11 B10 85.2(2)
C7 C8 B3 B1 -98.4(2)
C7 C8 B3 B2 -35.71(18)
C7 C8 B3 B4 -140.7(2)
C7 C8 B4 B1 -5.3(3)
C7 C8 B4 B3 37.1(2)
C7 C8 B4 B5 -67.9(2)
C7 C8 B4 B9 -108.1(2)
C7 C8 B9 B4 103.9(2)
C7 C8 B9 B5 63.5(3)
C7 C8 B9 B10 2.0(3)
C7 B2 B3 C8 33.31(17)
C7 B2 B3 B1 130.8(2)
C7 B2 B3 B4 95.2(2)
C7 B2 B6 N1 136.5(3)
C7 B2 B6 B1 -100.7(2)
C7 B2 B6 B5 -64.5(2)
C7 B2 B6 B10 0.1(3)
C7 B2 B6 B11 36.99(18)
C7 B2 B11 B6 -131.4(2)
C7 B2 B11 B10 -98.7(2)
C7 B3 B4 C8 -32.32(17)
C7 B3 B4 B1 98.9(2)
C7 B3 B4 B5 59.2(2)
C7 B3 B4 B9 -3.3(2)
C8 C7 B2 B1 4.1(3)
C8 C7 B2 B3 -38.4(2)
C8 C7 B2 B6 65.7(2)
C8 C7 B2 B11 106.2(2)
C8 C7 B3 B1 96.6(2)
C8 C7 B3 B2 139.6(2)
C8 C7 B3 B4 34.01(18)
C8 C7 B11 B2 -104.5(2)
C8 C7 B11 B6 -63.3(3)
C8 C7 B11 B10 -3.1(3)
C8 B3 B4 B1 131.3(2)
C8 B3 B4 B5 91.5(2)
C8 B3 B4 B9 28.97(17)
C8 B4 B5 B1 100.9(2)
C8 B4 B5 B6 62.6(2)
C8 B4 B5 B9 -37.55(19)
C8 B4 B5 B10 1.4(3)
C8 B4 B9 B5 132.5(2)
C8 B4 B9 B10 96.3(2)
C8 B9 B10 O1 -174.6(3)
C8 B9 B10 B5 98.4(2)
C8 B9 B10 B6 57.3(2)
C8 B9 B10 B11 -3.5(2)
C12 C7 C8 C13 -0.7(3)
C12 C7 C8 B3 -105.9(3)
C12 C7 C8 B4 -142.7(2)
C12 C7 C8 B9 145.5(2)
C12 C7 B2 B1 147.2(2)
C12 C7 B2 B3 104.7(3)
C12 C7 B2 B6 -151.2(2)
C12 C7 B2 B11 -110.7(3)
C12 C7 B3 C8 110.0(3)
C12 C7 B3 B1 -153.3(2)
C12 C7 B3 B2 -110.4(3)
C12 C7 B3 B4 144.1(2)
C12 C7 B11 B2 111.0(3)
C12 C7 B11 B6 152.3(2)
C12 C7 B11 B10 -147.6(2)
C13 C8 B3 C7 -108.1(2)
C13 C8 B3 B1 153.5(2)
C13 C8 B3 B2 -143.8(2)
C13 C8 B3 B4 111.2(3)
C13 C8 B4 B1 -146.0(2)
C13 C8 B4 B3 -103.6(3)
C13 C8 B4 B5 151.3(2)
C13 C8 B4 B9 111.2(3)
C13 C8 B9 B4 -111.0(3)
C13 C8 B9 B5 -151.4(2)
C13 C8 B9 B10 147.1(2)
C14 O1 B10 B5 -66.0(3)
C14 O1 B10 B6 -1.3(3)
C14 O1 B10 B9 -131.0(3)
C14 O1 B10 B11 58.9(3)
C14 N1 B6 B1 126.1(3)
C14 N1 B6 B2 -142.3(3)
C14 N1 B6 B5 59.0(3)
C14 N1 B6 B10 -1.5(3)
C14 N1 B6 B11 -65.4(3)
C14 C15 C16 C17 -179.1(2)
C14 C15 C20 C19 179.6(3)
C15 C16 C17 C18 -0.3(4)
C16 C15 C20 C19 -1.0(4)
C16 C17 C18 C19 -1.4(5)
C17 C18 C19 C20 1.9(5)
C18 C19 C20 C15 -0.7(5)
C20 C15 C16 C17 1.5(4)
B1 B2 B3 C7 -130.8(2)
B1 B2 B3 C8 -97.5(2)
B1 B2 B3 B4 -35.6(2)
B1 B2 B6 N1 -122.8(4)
B1 B2 B6 B5 36.22(19)
B1 B2 B6 B10 100.8(2)
B1 B2 B6 B11 137.7(2)
B1 B2 B11 C7 93.5(2)
B1 B2 B11 B6 -37.96(19)
B1 B2 B11 B10 -5.3(2)
B1 B3 B4 C8 -131.3(2)
B1 B3 B4 B5 -39.8(2)
B1 B3 B4 B9 -102.3(2)
B1 B4 B5 B6 -38.29(19)
B1 B4 B5 B9 -138.4(2)
B1 B4 B5 B10 -99.5(2)
B1 B4 B9 C8 -94.7(2)
B1 B4 B9 B5 37.8(2)
B1 B4 B9 B10 1.6(3)
B1 B5 B6 N1 128.2(2)
B1 B5 B6 B2 -36.82(19)
B1 B5 B6 B10 -145.3(2)
B1 B5 B6 B11 -103.0(2)
B1 B5 B9 C8 3.2(3)
B1 B5 B9 B4 -38.1(2)
B1 B5 B9 B10 101.0(2)
B1 B5 B10 O1 122.5(2)
B1 B5 B10 B6 30.92(18)
B1 B5 B10 B9 -103.8(2)
B1 B5 B10 B11 -8.8(2)
B1 B6 B10 O1 -140.0(2)
B1 B6 B10 B5 -31.54(19)
B1 B6 B10 B9 7.2(3)
B1 B6 B10 B11 102.8(2)
B1 B6 B11 C7 -4.2(3)
B1 B6 B11 B2 38.7(2)
B1 B6 B11 B10 -103.8(2)
B2 C7 C8 C13 142.7(2)
B2 C7 C8 B3 37.50(19)
B2 C7 C8 B4 0.8(3)
B2 C7 C8 B9 -71.1(3)
B2 C7 B3 C8 -139.6(2)
B2 C7 B3 B1 -42.96(19)
B2 C7 B3 B4 -105.6(2)
B2 C7 B11 B6 41.26(19)
B2 C7 B11 B10 101.4(2)
B2 B1 B3 C7 42.90(19)
B2 B1 B3 C8 99.7(2)
B2 B1 B3 B4 141.2(2)
B2 B1 B4 C8 7.7(3)
B2 B1 B4 B3 -34.5(2)
B2 B1 B4 B5 101.6(2)
B2 B1 B4 B9 64.5(3)
B2 B1 B5 B4 -100.0(2)
B2 B1 B5 B6 36.08(18)
B2 B1 B5 B9 -61.3(3)
B2 B1 B5 B10 5.6(3)
B2 B1 B6 N1 129.5(3)
B2 B1 B6 B5 -139.3(2)
B2 B1 B6 B10 -107.6(2)
B2 B1 B6 B11 -39.4(2)
B2 B3 B4 C8 -95.7(2)
B2 B3 B4 B1 35.6(2)
B2 B3 B4 B5 -4.2(3)
B2 B3 B4 B9 -66.7(2)
B2 B6 B10 O1 153.6(2)
B2 B6 B10 B5 -97.9(2)
B2 B6 B10 B9 -59.1(3)
B2 B6 B10 B11 36.5(2)
B2 B6 B11 C7 -42.9(2)
B2 B6 B11 B10 -142.5(2)
B3 C7 C8 C13 105.2(2)
B3 C7 C8 B4 -36.73(19)
B3 C7 C8 B9 -108.6(2)
B3 C7 B2 B1 42.53(19)
B3 C7 B2 B6 104.1(2)
B3 C7 B2 B11 144.6(2)
B3 C7 B11 B2 -34.4(2)
B3 C7 B11 B6 6.9(3)
B3 C7 B11 B10 67.0(3)
B3 C8 B4 B1 -42.41(19)
B3 C8 B4 B5 -105.0(2)
B3 C8 B4 B9 -145.2(2)
B3 C8 B9 B4 34.1(2)
B3 C8 B9 B5 -6.3(3)
B3 C8 B9 B10 -67.9(3)
B3 B1 B2 C7 -41.71(18)
B3 B1 B2 B6 -133.6(2)
B3 B1 B2 B11 -96.3(2)
B3 B1 B4 C8 42.18(19)
B3 B1 B4 B5 136.0(2)
B3 B1 B4 B9 99.0(2)
B3 B1 B5 B4 -38.1(2)
B3 B1 B5 B6 98.0(2)
B3 B1 B5 B9 0.6(3)
B3 B1 B5 B10 67.6(2)
B3 B1 B6 N1 169.3(3)
B3 B1 B6 B2 39.80(19)
B3 B1 B6 B5 -99.5(2)
B3 B1 B6 B10 -67.8(2)
B3 B1 B6 B11 0.4(3)
B3 B2 B6 N1 -163.7(3)
B3 B2 B6 B1 -40.95(19)
B3 B2 B6 B5 -4.7(3)
B3 B2 B6 B10 59.9(3)
B3 B2 B6 B11 96.7(2)
B3 B2 B11 C7 30.66(19)
B3 B2 B11 B6 -100.8(2)
B3 B2 B11 B10 -68.1(2)
B3 B4 B5 B1 39.4(2)
B3 B4 B5 B6 1.1(3)
B3 B4 B5 B9 -99.1(2)
B3 B4 B5 B10 -60.1(3)
B3 B4 B9 C8 -31.02(19)
B3 B4 B9 B5 101.5(2)
B3 B4 B9 B10 65.3(2)
B4 C8 B3 C7 140.7(2)
B4 C8 B3 B1 42.3(2)
B4 C8 B3 B2 105.0(2)
B4 C8 B9 B5 -40.4(2)
B4 C8 B9 B10 -102.0(2)
B4 B1 B2 C7 -7.2(3)
B4 B1 B2 B3 34.5(2)
B4 B1 B2 B6 -99.1(2)
B4 B1 B2 B11 -61.8(2)
B4 B1 B3 C7 -98.3(2)
B4 B1 B3 C8 -41.49(19)
B4 B1 B3 B2 -141.2(2)
B4 B1 B5 B6 136.1(2)
B4 B1 B5 B9 38.7(2)
B4 B1 B5 B10 105.6(2)
B4 B1 B6 N1 -129.1(3)
B4 B1 B6 B2 101.3(2)
B4 B1 B6 B5 -38.00(18)
B4 B1 B6 B10 -6.3(3)
B4 B1 B6 B11 61.9(3)
B4 B5 B6 N1 167.3(2)
B4 B5 B6 B1 39.13(19)
B4 B5 B6 B2 2.3(3)
B4 B5 B6 B10 -106.2(2)
B4 B5 B6 B11 -63.9(2)
B4 B5 B9 C8 41.3(2)
B4 B5 B9 B10 139.1(2)
B4 B5 B10 O1 -172.4(2)
B4 B5 B10 B6 96.0(2)
B4 B5 B10 B9 -38.7(2)
B4 B5 B10 B11 56.3(3)
B4 B9 B10 O1 122.7(3)
B4 B9 B10 B5 35.74(19)
B4 B9 B10 B6 -5.3(3)
B4 B9 B10 B11 -66.2(2)
B5 B1 B2 C7 54.5(2)
B5 B1 B2 B3 96.2(2)
B5 B1 B2 B6 -37.41(19)
B5 B1 B2 B11 -0.1(3)
B5 B1 B3 C7 -60.7(3)
B5 B1 B3 C8 -3.9(3)
B5 B1 B3 B2 -103.6(2)
B5 B1 B3 B4 37.6(2)
B5 B1 B4 C8 -93.9(2)
B5 B1 B4 B3 -136.0(2)
B5 B1 B4 B9 -37.05(19)
B5 B1 B6 N1 -91.1(3)
B5 B1 B6 B2 139.3(2)
B5 B1 B6 B10 31.74(19)
B5 B1 B6 B11 99.9(2)
B5 B4 B9 C8 -132.5(2)
B5 B4 B9 B10 -36.21(19)
B5 B6 B10 O1 -108.5(2)
B5 B6 B10 B9 38.73(18)
B5 B6 B10 B11 134.4(2)
B5 B6 B11 C7 59.0(2)
B5 B6 B11 B2 101.9(2)
B5 B6 B11 B10 -40.63(18)
B5 B9 B10 O1 87.0(3)
B5 B9 B10 B6 -41.07(19)
B5 B9 B10 B11 -101.9(2)
B5 B10 B11 C7 -55.8(2)
B5 B10 B11 B2 8.6(2)
B5 B10 B11 B6 41.55(18)
B6 N1 C14 O1 0.8(3)
B6 N1 C14 C15 -179.2(2)
B6 B1 B2 C7 91.9(2)
B6 B1 B2 B3 133.6(2)
B6 B1 B2 B11 37.31(18)
B6 B1 B3 C7 3.3(3)
B6 B1 B3 C8 60.1(2)
B6 B1 B3 B2 -39.60(19)
B6 B1 B3 B4 101.6(2)
B6 B1 B4 C8 -54.1(2)
B6 B1 B4 B3 -96.3(2)
B6 B1 B4 B5 39.72(19)
B6 B1 B4 B9 2.7(3)
B6 B1 B5 B4 -136.1(2)
B6 B1 B5 B9 -97.4(2)
B6 B1 B5 B10 -30.45(18)
B6 B2 B3 C7 -89.7(2)
B6 B2 B3 C8 -56.4(2)
B6 B2 B3 B1 41.08(19)
B6 B2 B3 B4 5.5(3)
B6 B2 B11 C7 131.4(2)
B6 B2 B11 B10 32.70(18)
B6 B5 B9 C8 -59.0(2)
B6 B5 B9 B4 -100.4(2)
B6 B5 B9 B10 38.70(18)
B6 B5 B10 O1 91.6(2)
B6 B5 B10 B9 -134.7(2)
B6 B5 B10 B11 -39.69(17)
B6 B10 B11 C7 -97.4(2)
B6 B10 B11 B2 -32.91(18)
B9 C8 B3 C7 105.2(2)
B9 C8 B3 B1 6.8(3)
B9 C8 B3 B2 69.5(3)
B9 C8 B3 B4 -35.5(2)
B9 C8 B4 B1 102.8(2)
B9 C8 B4 B3 145.2(2)
B9 C8 B4 B5 40.2(2)
B9 B4 B5 B1 138.4(2)
B9 B4 B5 B6 100.2(2)
B9 B4 B5 B10 39.0(2)
B9 B5 B6 N1 -127.6(2)
B9 B5 B6 B1 104.2(2)
B9 B5 B6 B2 67.4(2)
B9 B5 B6 B10 -41.14(19)
B9 B5 B6 B11 1.2(3)
B9 B5 B10 O1 -133.6(2)
B9 B5 B10 B6 134.7(2)
B9 B5 B10 B11 95.1(2)
B9 B10 B11 C7 4.0(3)
B9 B10 B11 B2 68.5(2)
B9 B10 B11 B6 101.4(2)
B10 O1 C14 N1 0.5(3)
B10 O1 C14 C15 -179.5(2)
B10 B5 B6 N1 -86.5(2)
B10 B5 B6 B1 145.3(2)
B10 B5 B6 B2 108.5(2)
B10 B5 B6 B11 42.31(19)
B10 B5 B9 C8 -97.7(2)
B10 B5 B9 B4 -139.1(2)
B10 B6 B11 C7 99.6(2)
B10 B6 B11 B2 142.5(2)
B11 C7 C8 C13 -145.4(2)
B11 C7 C8 B3 109.4(2)
B11 C7 C8 B4 72.6(3)
B11 C7 C8 B9 0.8(3)
B11 C7 B2 B1 -102.1(2)
B11 C7 B2 B3 -144.6(2)
B11 C7 B2 B6 -40.5(2)
B11 C7 B3 C8 -103.4(2)
B11 C7 B3 B1 -6.8(3)
B11 C7 B3 B2 36.2(2)
B11 C7 B3 B4 -69.4(3)
B11 B2 B3 C7 -28.28(17)
B11 B2 B3 C8 5.0(2)
B11 B2 B3 B1 102.5(2)
B11 B2 B3 B4 66.9(2)
B11 B2 B6 N1 99.5(4)
B11 B2 B6 B1 -137.7(2)
B11 B2 B6 B5 -101.5(2)
B11 B2 B6 B10 -36.9(2)
B11 B6 B10 O1 117.1(2)
B11 B6 B10 B5 -134.4(2)
B11 B6 B10 B9 -95.6(2)
